data_7135449
loop_
_publ_author_name
'Bedi, Vaibhav'
'Ocampochua, Andrew Niles L.'
'Qu, Zheng-Wang'
'Grimme, Stefan'
'Stephan, Douglas W.'

_publ_section_title
;
 Reactions of phosphazines with primary and secondary boranes: adducts,
 rings and reduction.
;
_journal_issue 22
_journal_name_full 'Chemical communications (Cambridge, England)'
_journal_page_first 6123
_journal_page_last 6127
_journal_paper_doi 10.1039/d6cc00881j
_journal_volume 62
_journal_year 2026
_chemical_formula_moiety 'C42 H32 B F5 N2 P2, 1.5(C6 H4 F2)'
_chemical_formula_sum 'C51 H38 B F8 N2 P2'
_chemical_formula_weight 903.642
_space_group_crystal_system triclinic
_space_group_IT_number 2
_space_group_name_Hall '-P 1'
_space_group_name_H-M_alt 'P -1'
_symmetry_Int_Tables_number 2
_audit_creation_date 2025-05-07
_audit_creation_method
;
Olex2 1.5
(compiled 2025.04.05 svn.rf049d14d for OlexSys, GUI svn.r7224)
;
_audit_update_record
;
2025-10-02 deposited with the CCDC.	2026-02-23 downloaded from the CCDC.
;
_cell_angle_alpha 113.710(3)
_cell_angle_beta 99.873(4)
_cell_angle_gamma 91.176(4)
_cell_formula_units_Z 4
_cell_length_a 11.6875(14)
_cell_length_b 19.101(3)
_cell_length_c 21.623(3)
_cell_measurement_reflns_used 7853
_cell_measurement_temperature 150.00
_cell_measurement_theta_max 21.22
_cell_measurement_theta_min 2.22
_cell_volume 4332.8(11)
_computing_cell_refinement 'SAINT V8.40B (?, 2016)'
_computing_data_reduction 'SAINT V8.40B (?, 2016)'
_computing_molecular_graphics 'Olex2 1.5 (Dolomanov et al., 2009)'
_computing_publication_material 'Olex2 1.5 (Dolomanov et al., 2009)'
_computing_structure_refinement 'olex2.refine 1.5 (Bourhis et al., 2015)'
_diffrn_ambient_temperature 150.00
_diffrn_measured_fraction_theta_full 0.9987
_diffrn_measured_fraction_theta_max 0.9987
_diffrn_measurement_device_type 'Bruker APEX-II CCD'
_diffrn_measurement_method '\f and \w scans'
_diffrn_radiation_monochromator graphite
_diffrn_radiation_type 'Mo K\a'
_diffrn_radiation_wavelength 0.71073
_diffrn_reflns_av_R_equivalents 0.1669
_diffrn_reflns_av_unetI/netI 0.2883
_diffrn_reflns_Laue_measured_fraction_full 0.9987
_diffrn_reflns_Laue_measured_fraction_max 0.9987
_diffrn_reflns_limit_h_max 15
_diffrn_reflns_limit_h_min -10
_diffrn_reflns_limit_k_max 25
_diffrn_reflns_limit_k_min -25
_diffrn_reflns_limit_l_max 28
_diffrn_reflns_limit_l_min -28
_diffrn_reflns_number 137345
_diffrn_reflns_point_group_measured_fraction_full 0.9987
_diffrn_reflns_point_group_measured_fraction_max 0.9987
_diffrn_reflns_theta_full 24.9999
_diffrn_reflns_theta_max 25.00
_diffrn_reflns_theta_min 1.78
_diffrn_source_current 5.0
_diffrn_source_power 0.1
_diffrn_source_voltage 20.0
_diffrn_standards_number 0
_exptl_absorpt_coefficient_mu 0.174
_exptl_absorpt_correction_T_max 0.7456
_exptl_absorpt_correction_T_min 0.6979
_exptl_absorpt_correction_type none
_exptl_absorpt_process_details
;
SADABS-2016/2 (Bruker,2016/2) was used for absorption correction.
wR2(int) was 0.0545 before and 0.0490 after correction.
The Ratio of minimum to maximum transmission is 0.9360.
The \l/2 correction factor is Not present.
;
_exptl_crystal_colour colourless
_exptl_crystal_colour_primary colourless
_exptl_crystal_density_diffrn 1.385
_exptl_crystal_description needle
_exptl_crystal_F_000 1862.173
_exptl_crystal_size_max 0.3
_exptl_crystal_size_mid 0.1
_exptl_crystal_size_min 0.01
_refine_diff_density_max 0.9506
_refine_diff_density_min -0.7327
_refine_diff_density_rms 0.1290
_refine_ls_d_res_high 0.8409
_refine_ls_d_res_low 11.4576
_refine_ls_goodness_of_fit_ref 0.7335
_refine_ls_hydrogen_treatment mixed
_refine_ls_matrix_type full
_refine_ls_number_constraints 144
_refine_ls_number_parameters 1169
_refine_ls_number_reflns 15235
_refine_ls_number_restraints 0
_refine_ls_restrained_S_all 0.7335
_refine_ls_R_factor_all 0.1142
_refine_ls_R_factor_gt 0.0452
_refine_ls_shift/su_max -0.0005
_refine_ls_shift/su_mean 0.0001
_refine_ls_structure_factor_coef Fsqd
_refine_ls_weighting_details 'w=1/[\s^2^(Fo^2^)+(0.0444P)^2^] where P=(Fo^2^+2Fc^2^)/3'
_refine_ls_weighting_scheme calc
_refine_ls_wR_factor_gt 0.0883
_refine_ls_wR_factor_ref 0.0987
_reflns_Friedel_coverage 0.0
_reflns_limit_h_max 13
_reflns_limit_h_min -13
_reflns_limit_k_max 20
_reflns_limit_k_min -22
_reflns_limit_l_max 25
_reflns_limit_l_min 0
_reflns_number_gt 6958
_reflns_number_total 15235
_reflns_threshold_expression I>=2u(I)
_cod_data_source_file d6cc00881j2.cif
_cod_data_source_block 1_CCDC6
_cod_depositor_comments 'Adding full bibliography for 7135445--7135449.cif.'
_cod_original_cell_volume 4332.9(10)
_cod_database_code 7135449
_olex2_refinement_description
;
1. Fixed Uiso
 At 1.2 times of:
  All C(H) groups
2.a Aromatic/amide H refined with riding coordinates:
 C19(H19), C26(H26), C34(H34), C39(H39), C40(H40), C41(H41), C43(H43),
 C44(H44), C46(H46), C47(H47), C50(H50), C55(H55), C57(H57), C62(H62), C63(H63),
  C64(H64), C66(H66), C71(H71), C74(H74), C77(H77), C79(H79), C81(H81),
 C83(H83), C84(H84), C87(H87), C88(H88), C91(H91), C93(H93), C94(H94), C99(H99),
  C18(H18), C23(H23), C29(H29), C38(H38), C48(H48), C49(H49), C56(H56),
 C58(H58), C59(H59), C61(H61), C67(H67), C68(H68), C69(H69), C72(H72), C76(H76),
  C80(H80), C82(H82), C85(H85), C89(H89), C90(H90), C92(H92), C95(H95),
 C97(H97), C98(H98), C104(H104), C107(H107), C108(H108), C113(H113), C122(H122),
  C123(H123), C73(H73), C106(H106), C114(H114), C120(H120), C112(H112),
 C117(H117), C118(H118), C121(H121), C109(H109), C115(H115), C119(H119),
 C124(H124)
;
_olex2_submission_special_instructions 'No special instructions were received'

loop_
_space_group_symop_id
_space_group_symop_operation_xyz
1 x,y,z
2 -x,-y,-z

loop_
_atom_site_label
_atom_site_type_symbol
_atom_site_fract_x
_atom_site_fract_y
_atom_site_fract_z
_atom_site_U_iso_or_equiv
_atom_site_adp_type
_atom_site_occupancy
_atom_site_refinement_flags_posn
P1 P 0.39844(7) 0.49048(5) 0.84014(4) 0.0214(2) Uani 1.000000 .
P2 P 0.39274(7) 0.42374(5) 0.65122(4) 0.0201(2) Uani 1.000000 .
F2 F -0.05501(14) 0.44343(10) 0.73193(9) 0.0426(5) Uani 1.000000 .
F3 F 0.22495(14) 0.57138(10) 0.66903(9) 0.0373(5) Uani 1.000000 .
F5 F 0.08011(15) 0.67645(10) 0.67105(10) 0.0441(5) Uani 1.000000 .
F9 F -0.13327(15) 0.66781(11) 0.70223(10) 0.0491(6) Uani 1.000000 .
N10 N 0.30684(19) 0.44849(13) 0.70616(12) 0.0207(6) Uani 1.000000 .
F11 F -0.19834(15) 0.54926(11) 0.73337(10) 0.0532(6) Uani 1.000000 .
N12 N 0.3792(2) 0.50211(13) 0.77041(12) 0.0211(6) Uani 1.000000 .
C19 C 0.4555(3) 0.29748(17) 0.67316(15) 0.0244(8) Uani 1.000000 .
H19 H 0.3740(3) 0.28742(17) 0.66916(15) 0.0292(9) Uiso 1.000000 R
C20 C 0.4980(3) 0.36382(16) 0.66907(14) 0.0198(7) Uani 1.000000 .
C24 C 0.0945(2) 0.50080(17) 0.70082(15) 0.0218(8) Uani 1.000000 .
C25 C -0.0929(3) 0.5548(2) 0.71794(16) 0.0312(9) Uani 1.000000 .
C26 C 0.5295(3) 0.24654(17) 0.68286(15) 0.0251(8) Uani 1.000000 .
H26 H 0.4993(3) 0.20133(17) 0.68524(15) 0.0301(9) Uiso 1.000000 R
C27 C 0.3103(3) 0.36892(18) 0.56575(15) 0.0242(8) Uani 1.000000 .
C28 C 0.2863(2) 0.52185(16) 0.89174(15) 0.0196(7) Uani 1.000000 .
C32 C 0.0475(3) 0.61829(19) 0.68671(16) 0.0294(8) Uani 1.000000 .
C34 C 0.6171(3) 0.37848(17) 0.67677(15) 0.0270(8) Uani 1.000000 .
H34 H 0.6478(3) 0.42393(17) 0.67502(15) 0.0324(10) Uiso 1.000000 R
C36 C 0.4736(2) 0.50168(17) 0.64527(15) 0.0196(7) Uani 1.000000 .
C37 C 0.1207(3) 0.56277(18) 0.68579(15) 0.0240(8) Uani 1.000000 .
C39 C 0.4824(3) 0.57710(18) 0.69357(16) 0.0273(8) Uani 1.000000 .
H39 H 0.4451(3) 0.58935(18) 0.73188(16) 0.0328(10) Uiso 1.000000 R
C40 C 0.2836(2) 0.50493(16) 0.94849(15) 0.0232(8) Uani 1.000000 .
H40 H 0.3400(2) 0.47490(16) 0.96019(15) 0.0279(9) Uiso 1.000000 R
C41 C 0.3608(3) 0.26684(19) 0.81274(17) 0.0341(9) Uani 1.000000 .
H41 H 0.3009(3) 0.22538(19) 0.79182(17) 0.0409(11) Uiso 1.000000 R
C42 C -0.0606(3) 0.6149(2) 0.70239(16) 0.0329(9) Uani 1.000000 .
C43 C 0.2044(3) 0.56694(17) 0.87689(16) 0.0277(8) Uani 1.000000 .
H43 H 0.2063(3) 0.57999(17) 0.83904(16) 0.0332(10) Uiso 1.000000 R
C44 C 0.3396(3) 0.33758(17) 0.81198(15) 0.0249(8) Uani 1.000000 .
H44 H 0.2651(3) 0.34443(17) 0.79077(15) 0.0299(9) Uiso 1.000000 R
C45 C 0.4267(3) 0.39865(16) 0.84203(15) 0.0198(7) Uani 1.000000 .
C46 C 0.5379(3) 0.60836(18) 0.95658(16) 0.0306(8) Uani 1.000000 .
H46 H 0.4753(3) 0.61056(18) 0.97985(16) 0.0367(10) Uiso 1.000000 R
C47 C 0.5348(3) 0.38657(18) 0.87273(15) 0.0295(8) Uani 1.000000 .
H47 H 0.5959(3) 0.42730(18) 0.89301(15) 0.0354(10) Uiso 1.000000 R
C50 C 0.6010(3) 0.6177(2) 0.63178(17) 0.0316(9) Uani 1.000000 .
H50 H 0.6446(3) 0.6575(2) 0.62755(17) 0.0379(10) Uiso 1.000000 R
C51 C 0.5279(2) 0.55605(17) 0.88844(16) 0.0217(8) Uani 1.000000 .
C53 C -0.0162(3) 0.50116(18) 0.71654(15) 0.0248(8) Uani 1.000000 .
C55 C 0.1992(3) 0.53160(18) 0.98795(16) 0.0323(9) Uani 1.000000 .
H55 H 0.1976(3) 0.51953(18) 1.02636(16) 0.0387(10) Uiso 1.000000 R
C57 C 0.5448(3) 0.63428(18) 0.68631(17) 0.0312(9) Uani 1.000000 .
H57 H 0.5491(3) 0.68586(18) 0.71932(17) 0.0374(10) Uiso 1.000000 R
C62 C 0.6477(3) 0.26104(18) 0.68913(16) 0.0296(8) Uani 1.000000 .
H62 H 0.6991(3) 0.22530(18) 0.69495(16) 0.0355(10) Uiso 1.000000 R
C63 C 0.5543(3) 0.3160(2) 0.87406(16) 0.0339(9) Uani 1.000000 .
H63 H 0.6279(3) 0.3090(2) 0.89622(16) 0.0407(10) Uiso 1.000000 R
C64 C 0.5295(3) 0.48534(18) 0.58998(16) 0.0337(9) Uani 1.000000 .
H64 H 0.5239(3) 0.43405(18) 0.55623(16) 0.0405(10) Uiso 1.000000 R
C66 C 0.4683(3) 0.25628(19) 0.84369(17) 0.0359(9) Uani 1.000000 .
H66 H 0.4827(3) 0.20760(19) 0.84391(17) 0.0431(11) Uiso 1.000000 R
C71 C 0.1176(3) 0.57569(18) 0.97150(17) 0.0336(9) Uani 1.000000 .
H71 H 0.0596(3) 0.59389(18) 0.99850(17) 0.0403(11) Uiso 1.000000 R
C74 C 0.6916(3) 0.32731(19) 0.68697(17) 0.0341(9) Uani 1.000000 .
H74 H 0.7734(3) 0.33783(19) 0.69254(17) 0.0409(11) Uiso 1.000000 R
B75 B 0.1738(3) 0.4307(2) 0.6991(2) 0.0248(9) Uani 1.000000 .
C77 C 0.6216(3) 0.55382(19) 0.85609(17) 0.0352(9) Uani 1.000000 .
H77 H 0.6163(3) 0.51820(19) 0.80966(17) 0.0422(11) Uiso 1.000000 R
C79 C 0.1202(3) 0.59330(18) 0.91588(17) 0.0336(9) Uani 1.000000 .
H79 H 0.0639(3) 0.62357(18) 0.90443(17) 0.0403(10) Uiso 1.000000 R
C81 C 0.7306(3) 0.6543(2) 0.95786(19) 0.0444(10) Uani 1.000000 .
H81 H 0.7999(3) 0.6880(2) 0.98166(19) 0.0532(12) Uiso 1.000000 R
C83 C 0.2177(3) 0.3990(2) 0.53877(17) 0.0383(9) Uani 1.000000 .
H83 H 0.1949(3) 0.4472(2) 0.56661(17) 0.0460(11) Uiso 1.000000 R
C84 C 0.6394(3) 0.65735(19) 0.99061(17) 0.0401(9) Uani 1.000000 .
H84 H 0.6456(3) 0.69327(19) 1.03702(17) 0.0481(11) Uiso 1.000000 R
C87 C 0.1582(3) 0.3593(3) 0.47173(19) 0.0501(11) Uani 1.000000 .
H87 H 0.0946(3) 0.3803(3) 0.45381(19) 0.0601(13) Uiso 1.000000 R
C88 C 0.7226(3) 0.6027(2) 0.89060(18) 0.0434(10) Uani 1.000000 .
H88 H 0.7860(3) 0.6007(2) 0.86793(18) 0.0520(12) Uiso 1.000000 R
C91 C 0.5938(3) 0.5434(2) 0.58357(18) 0.0382(9) Uani 1.000000 .
H91 H 0.6326(3) 0.5316(2) 0.54591(18) 0.0459(11) Uiso 1.000000 R
C93 C 0.1906(4) 0.2902(2) 0.43121(19) 0.0497(11) Uani 1.000000 .
H93 H 0.1488(4) 0.2628(2) 0.38533(19) 0.0596(13) Uiso 1.000000 R
C94 C 0.3428(3) 0.29913(19) 0.52376(17) 0.0406(9) Uani 1.000000 .
H94 H 0.4064(3) 0.27760(19) 0.54102(17) 0.0488(11) Uiso 1.000000 R
C99 C 0.2823(4) 0.2604(2) 0.45621(19) 0.0543(12) Uani 1.000000 .
H99 H 0.3054(4) 0.2127(2) 0.42739(19) 0.0652(14) Uiso 1.000000 R
P3 P 0.87724(7) 0.02901(5) 0.64340(4) 0.0196(2) Uani 1.000000 .
P4 P 0.91722(7) 0.13225(5) 0.83960(4) 0.0252(2) Uani 1.000000 .
F1 F 0.44380(14) 0.08722(10) 0.72277(9) 0.0388(5) Uani 1.000000 .
F4 F 0.72747(14) -0.09108(9) 0.69400(9) 0.0346(5) Uani 1.000000 .
F6 F 0.56808(16) -0.19523(10) 0.68691(10) 0.0484(6) Uani 1.000000 .
N7 N 0.81106(19) 0.05742(13) 0.70783(12) 0.0192(6) Uani 1.000000 .
F8 F 0.34355(16) -0.16292(11) 0.69452(10) 0.0553(6) Uani 1.000000 .
F13 F 0.28426(15) -0.01960(11) 0.71309(10) 0.0538(6) Uani 1.000000 .
C14 C 0.6184(3) -0.06903(18) 0.69978(15) 0.0246(8) Uani 1.000000 .
N15 N 0.8951(2) 0.06041(13) 0.76662(12) 0.0228(6) Uani 1.000000 .
C16 C 0.4797(3) 0.01688(18) 0.71362(15) 0.0253(8) Uani 1.000000 .
C17 C 0.9507(2) -0.05737(16) 0.62742(16) 0.0194(7) Uani 1.000000 .
C18 C 0.9552(2) 0.17721(17) 0.67466(15) 0.0237(8) Uani 1.000000 .
H18 H 0.8843(2) 0.18865(17) 0.69081(15) 0.0284(9) Uiso 1.000000 R
C21 C 0.9847(2) 0.10273(16) 0.65105(14) 0.0160(7) Uani 1.000000 .
C22 C 0.5947(3) 0.00482(17) 0.70896(14) 0.0195(7) Uani 1.000000 .
C23 C 0.7683(3) 0.05164(17) 0.52853(16) 0.0275(8) Uani 1.000000 .
H23 H 0.8244(3) 0.09458(17) 0.54288(16) 0.0330(10) Uiso 1.000000 R
C29 C 0.9971(2) -0.07977(17) 0.67861(16) 0.0261(8) Uani 1.000000 .
H29 H 0.9884(2) -0.05048(17) 0.72463(16) 0.0313(10) Uiso 1.000000 R
C31 C 0.3950(3) -0.0366(2) 0.70886(16) 0.0320(9) Uani 1.000000 .
C33 C 0.7705(2) 0.00825(17) 0.56665(14) 0.0188(7) Uani 1.000000 .
C35 C 0.8103(3) 0.13952(18) 0.89314(16) 0.0251(8) Uani 1.000000 .
C38 C 0.6894(3) -0.05572(18) 0.54403(16) 0.0276(8) Uani 1.000000 .
H38 H 0.6916(3) -0.08635(18) 0.56955(16) 0.0331(10) Uiso 1.000000 R
C48 C 0.7960(3) 0.20702(18) 0.94673(16) 0.0306(8) Uani 1.000000 .
H48 H 0.8446(3) 0.25226(18) 0.95684(16) 0.0367(10) Uiso 1.000000 R
C49 C 1.0280(3) 0.23536(18) 0.67506(15) 0.0280(8) Uani 1.000000 .
H49 H 1.0069(3) 0.28651(18) 0.69121(15) 0.0336(10) Uiso 1.000000 R
C52 C 0.4245(3) -0.1087(2) 0.69973(17) 0.0353(9) Uani 1.000000 .
C54 C 0.9424(3) 0.22959(17) 0.84776(15) 0.0233(8) Uani 1.000000 .
C56 C 0.8680(3) 0.34226(19) 0.83783(16) 0.0398(9) Uani 1.000000 .
H56 H 0.8039(3) 0.36853(19) 0.82815(16) 0.0478(11) Uiso 1.000000 R
C58 C 1.0903(3) 0.08712(18) 0.62955(16) 0.0299(8) Uani 1.000000 .
H58 H 1.1126(3) 0.03628(18) 0.61443(16) 0.0358(10) Uiso 1.000000 R
C59 C 1.0563(3) -0.14480(18) 0.66347(18) 0.0321(9) Uani 1.000000 .
H59 H 1.0871(3) -0.16030(18) 0.69908(18) 0.0386(10) Uiso 1.000000 R
C60 C 0.5370(3) -0.12435(18) 0.69574(16) 0.0297(8) Uani 1.000000 .
C61 C 0.8491(3) 0.26828(18) 0.83364(15) 0.0310(9) Uani 1.000000 .
H61 H 0.7718(3) 0.24399(18) 0.82102(15) 0.0371(10) Uiso 1.000000 R
B65 B 0.6824(3) 0.0738(2) 0.7102(2) 0.0232(9) Uani 1.000000 .
C67 C 1.1306(3) 0.21914(19) 0.65212(16) 0.0311(8) Uani 1.000000 .
H67 H 1.1799(3) 0.25886(19) 0.65135(16) 0.0373(10) Uiso 1.000000 R
C68 C 1.1422(3) 0.08821(19) 0.84538(18) 0.0427(10) Uani 1.000000 .
H68 H 1.1310(3) 0.08057(19) 0.79846(18) 0.0512(12) Uiso 1.000000 R
C69 C 0.7128(3) 0.2106(2) 0.98609(17) 0.0398(9) Uani 1.000000 .
H69 H 0.7045(3) 0.2575(2) 1.02282(17) 0.0477(11) Uiso 1.000000 R
C72 C 1.0710(3) -0.18702(18) 0.59749(18) 0.0329(9) Uani 1.000000 .
H72 H 1.1129(3) -0.23111(18) 0.58757(18) 0.0395(10) Uiso 1.000000 R
C76 C 0.6834(3) 0.03215(19) 0.46892(17) 0.0348(9) Uani 1.000000 .
H76 H 0.6815(3) 0.06222(19) 0.44292(17) 0.0417(11) Uiso 1.000000 R
C78 C 1.0516(3) 0.11253(18) 0.88115(17) 0.0324(9) Uani 1.000000 .
C80 C 0.6024(3) -0.0305(2) 0.44748(16) 0.0335(9) Uani 1.000000 .
H80 H 0.5442(3) -0.0431(2) 0.40710(16) 0.0402(10) Uiso 1.000000 R
C82 C 0.6057(3) -0.07491(18) 0.48483(17) 0.0312(9) Uani 1.000000 .
H82 H 0.5506(3) -0.11852(18) 0.46978(17) 0.0375(10) Uiso 1.000000 R
C85 C 0.9648(3) -0.10082(18) 0.56047(16) 0.0302(8) Uani 1.000000 .
H85 H 0.9328(3) -0.08603(18) 0.52459(16) 0.0363(10) Uiso 1.000000 R
C89 C 1.0550(3) 0.2663(2) 0.86620(16) 0.0377(9) Uani 1.000000 .
H89 H 1.1197(3) 0.2404(2) 0.87585(16) 0.0452(11) Uiso 1.000000 R
C90 C 1.0735(3) 0.3392(2) 0.87055(18) 0.0486(11) Uani 1.000000 .
H90 H 1.1507(3) 0.3637(2) 0.88355(18) 0.0583(13) Uiso 1.000000 R
C92 C 1.1625(3) 0.14526(19) 0.63015(18) 0.0390(10) Uani 1.000000 .
H92 H 1.2347(3) 0.13444(19) 0.61538(18) 0.0468(11) Uiso 1.000000 R
C95 C 0.7389(3) 0.07404(19) 0.87984(17) 0.0395(9) Uani 1.000000 .
H95 H 0.7471(3) 0.02681(19) 0.84334(17) 0.0474(11) Uiso 1.000000 R
C97 C 1.0248(3) -0.16528(19) 0.54567(18) 0.0363(9) Uani 1.000000 .
H97 H 1.0343(3) -0.19458(19) 0.49981(18) 0.0435(11) Uiso 1.000000 R
C98 C 1.0699(3) 0.1219(2) 0.94941(19) 0.0610(12) Uani 1.000000 .
H98 H 1.0092(3) 0.1375(2) 0.97474(19) 0.0731(15) Uiso 1.000000 R
C104 C 0.9810(4) 0.3775(2) 0.85622(17) 0.0461(10) Uani 1.000000 .
H104 H 0.9946(4) 0.4279(2) 0.85895(17) 0.0554(13) Uiso 1.000000 R
C107 C 0.6422(3) 0.1448(2) 0.9711(2) 0.0517(11) Uani 1.000000 .
H107 H 0.5837(3) 0.1467(2) 0.9971(2) 0.0620(13) Uiso 1.000000 R
C108 C 1.2473(3) 0.0751(2) 0.8765(2) 0.0573(12) Uani 1.000000 .
H108 H 1.3082(3) 0.0591(2) 0.8514(2) 0.0687(14) Uiso 1.000000 R
C113 C 0.6559(3) 0.0770(2) 0.91933(19) 0.0554(12) Uani 1.000000 .
H113 H 0.6084(3) 0.0317(2) 0.91030(19) 0.0665(14) Uiso 1.000000 R
C122 C 1.1764(4) 0.1086(3) 0.9810(2) 0.0798(15) Uani 1.000000 .
H122 H 1.1885(4) 0.1158(3) 1.0278(2) 0.0957(18) Uiso 1.000000 R
C123 C 1.2639(3) 0.0851(2) 0.9442(2) 0.0713(14) Uani 1.000000 .
H123 H 1.3363(3) 0.0758(2) 0.9657(2) 0.0855(16) Uiso 1.000000 R
F30 F 0.5831(2) 0.06750(13) 0.14453(13) 0.0847(8) Uani 1.000000 .
F70 F 0.3910(2) 0.12191(16) 0.10727(13) 0.0951(9) Uani 1.000000 .
C73 C 0.5987(5) 0.2833(2) 0.1534(2) 0.0693(15) Uani 1.000000 .
H73 H 0.6027(5) 0.3340(2) 0.1557(2) 0.0831(18) Uiso 1.000000 R
C101 C 0.4922(3) 0.1669(3) 0.12788(19) 0.0464(10) Uani 1.000000 .
C102 C 0.5894(4) 0.1407(2) 0.14761(19) 0.0421(10) Uani 1.000000 .
C106 C 0.4943(4) 0.2401(3) 0.1308(2) 0.0599(13) Uani 1.000000 .
H106 H 0.4249(4) 0.2598(3) 0.1174(2) 0.0718(15) Uiso 1.000000 R
C114 C 0.6937(4) 0.1825(3) 0.1705(2) 0.0659(13) Uani 1.000000 .
H114 H 0.7621(4) 0.1623(3) 0.1846(2) 0.0791(15) Uiso 1.000000 R
C120 C 0.6978(5) 0.2551(3) 0.1727(2) 0.0701(14) Uani 1.000000 .
H120 H 0.7703(5) 0.2859(3) 0.1879(2) 0.0841(16) Uiso 1.000000 R
F86 F 0.2342(2) 0.26522(16) 0.17694(13) 0.1061(9) Uani 1.000000 .
F96 F 0.0327(2) 0.26845(15) 0.10297(14) 0.1038(10) Uani 1.000000 .
C103 C 0.1479(4) 0.2081(3) 0.1617(2) 0.0573(12) Uani 1.000000 .
C112 C -0.0449(4) 0.1550(3) 0.1056(2) 0.0678(13) Uani 1.000000 .
H112 H -0.1171(4) 0.1559(3) 0.0781(2) 0.0813(15) Uiso 1.000000 R
C116 C 0.0450(4) 0.2110(2) 0.1250(2) 0.0549(12) Uani 1.000000 .
C117 C 0.0781(5) 0.0980(3) 0.1676(3) 0.0740(15) Uani 1.000000 .
H117 H 0.0897(5) 0.0586(3) 0.1837(3) 0.0888(18) Uiso 1.000000 R
C118 C -0.0261(5) 0.0971(3) 0.1279(3) 0.0760(15) Uani 1.000000 .
H118 H -0.0858(5) 0.0567(3) 0.1156(3) 0.0912(17) Uiso 1.000000 R
C121 C 0.1662(4) 0.1542(3) 0.1847(2) 0.0742(15) Uani 1.000000 .
H121 H 0.2388(4) 0.1546(3) 0.2125(2) 0.0890(18) Uiso 1.000000 R
F100 F 0.7903(3) 0.24062(16) 0.56114(14) 0.1147(11) Uani 1.000000 .
C105 C 0.7752(5) 0.2929(3) 0.5323(2) 0.0587(12) Uani 1.000000 .
C109 C 0.7373(8) 0.3855(4) 0.4673(4) 0.112(3) Uani 1.000000 .
H109 H 0.7230(8) 0.4171(4) 0.4428(4) 0.135(3) Uiso 1.000000 R
F110 F 0.6024(3) 0.21889(18) 0.47122(18) 0.1332(12) Uani 1.000000 .
C111 C 0.6798(4) 0.2823(3) 0.4848(3) 0.0684(14) Uani 1.000000 .
C115 C 0.8397(6) 0.4010(3) 0.5176(4) 0.103(2) Uani 1.000000 .
H115 H 0.8945(6) 0.4438(3) 0.5287(4) 0.124(3) Uiso 1.000000 R
C119 C 0.8579(4) 0.3516(4) 0.5506(2) 0.0798(16) Uani 1.000000 .
H119 H 0.9259(4) 0.3590(4) 0.5846(2) 0.0958(19) Uiso 1.000000 R
C124 C 0.6570(6) 0.3237(4) 0.4535(3) 0.112(3) Uani 1.000000 .
H124 H 0.5864(6) 0.3136(4) 0.4208(3) 0.135(3) Uiso 1.000000 R
H65a H 0.684(2) 0.1266(15) 0.7608(14) 0.030(8) Uiso 1.000000 .
H75a H 0.1373(18) 0.3781(13) 0.6493(12) 0.011(7) Uiso 1.000000 .
H65b H 0.643(2) 0.0883(13) 0.6660(13) 0.021(7) Uiso 1.000000 .
H75b H 0.1602(18) 0.4162(12) 0.7442(12) 0.011(6) Uiso 1.000000 .

loop_
_atom_site_aniso_label
_atom_site_aniso_U_11
_atom_site_aniso_U_22
_atom_site_aniso_U_33
_atom_site_aniso_U_12
_atom_site_aniso_U_13
_atom_site_aniso_U_23
P1 0.0250(5) 0.0194(5) 0.0189(5) 0.0004(4) 0.0041(4) 0.0071(4)
P2 0.0238(5) 0.0176(5) 0.0189(5) 0.0010(4) 0.0040(4) 0.0075(4)
F2 0.0362(12) 0.0457(13) 0.0608(14) 0.0008(10) 0.0175(10) 0.0341(12)
F3 0.0313(11) 0.0397(12) 0.0574(14) 0.0075(9) 0.0181(10) 0.0328(11)
F5 0.0505(13) 0.0315(12) 0.0622(15) 0.0096(10) 0.0106(11) 0.0313(11)
F9 0.0444(13) 0.0474(14) 0.0591(15) 0.0242(11) 0.0121(11) 0.0240(12)
N10 0.0204(15) 0.0215(16) 0.0190(16) 0.0018(12) 0.0048(12) 0.0066(13)
F11 0.0332(12) 0.0693(15) 0.0691(16) 0.0152(11) 0.0255(11) 0.0341(13)
N12 0.0273(15) 0.0196(15) 0.0147(15) -0.0033(12) 0.0028(12) 0.0061(13)
C19 0.0219(19) 0.027(2) 0.026(2) 0.0020(16) 0.0084(15) 0.0115(17)
C20 0.0260(19) 0.0191(19) 0.0173(19) 0.0053(15) 0.0088(15) 0.0085(15)
C24 0.0226(19) 0.0218(19) 0.0215(19) 0.0010(15) 0.0017(15) 0.0104(16)
C25 0.0164(19) 0.042(2) 0.031(2) 0.0041(17) 0.0094(16) 0.0092(19)
C26 0.033(2) 0.0175(19) 0.025(2) 0.0034(16) 0.0066(16) 0.0085(16)
C27 0.027(2) 0.024(2) 0.021(2) -0.0061(16) 0.0041(16) 0.0093(17)
C28 0.0214(18) 0.0142(18) 0.0185(19) -0.0027(14) 0.0026(14) 0.0028(15)
C32 0.032(2) 0.027(2) 0.031(2) -0.0006(17) 0.0018(17) 0.0154(18)
C34 0.027(2) 0.022(2) 0.032(2) -0.0006(16) 0.0072(16) 0.0117(17)
C36 0.0248(19) 0.0212(19) 0.0180(19) -0.0005(15) 0.0044(15) 0.0134(16)
C37 0.0205(19) 0.025(2) 0.026(2) -0.0005(16) 0.0048(15) 0.0104(17)
C39 0.030(2) 0.026(2) 0.027(2) 0.0014(16) 0.0106(16) 0.0100(18)
C40 0.0229(19) 0.024(2) 0.0186(19) -0.0034(15) 0.0009(15) 0.0056(16)
C41 0.046(2) 0.026(2) 0.032(2) -0.0021(18) 0.0116(19) 0.0116(18)
C42 0.032(2) 0.034(2) 0.030(2) 0.0145(18) 0.0019(17) 0.0117(19)
C43 0.035(2) 0.024(2) 0.024(2) 0.0035(16) 0.0071(17) 0.0097(17)
C44 0.027(2) 0.025(2) 0.023(2) 0.0030(16) 0.0035(16) 0.0103(17)
C45 0.0264(19) 0.0194(19) 0.0138(18) 0.0043(15) 0.0052(15) 0.0063(15)
C46 0.036(2) 0.034(2) 0.021(2) -0.0063(17) 0.0020(17) 0.0119(18)
C47 0.031(2) 0.029(2) 0.027(2) 0.0015(17) 0.0058(17) 0.0098(18)
C50 0.029(2) 0.034(2) 0.039(2) -0.0036(17) 0.0028(18) 0.025(2)
C51 0.0200(18) 0.0227(19) 0.023(2) -0.0012(14) 0.0016(15) 0.0117(17)
C53 0.029(2) 0.024(2) 0.022(2) -0.0034(17) 0.0020(16) 0.0119(17)
C55 0.037(2) 0.033(2) 0.025(2) -0.0055(18) 0.0080(18) 0.0093(18)
C57 0.041(2) 0.018(2) 0.035(2) -0.0028(17) 0.0088(18) 0.0112(18)
C62 0.029(2) 0.029(2) 0.034(2) 0.0125(17) 0.0071(17) 0.0151(18)
C63 0.040(2) 0.034(2) 0.029(2) 0.0162(19) 0.0072(18) 0.0143(19)
C64 0.049(2) 0.026(2) 0.031(2) 0.0030(17) 0.0149(18) 0.0137(18)
C66 0.063(3) 0.024(2) 0.028(2) 0.018(2) 0.019(2) 0.0137(19)
C71 0.031(2) 0.025(2) 0.035(2) -0.0010(17) 0.0151(18) -0.0013(18)
C74 0.0188(19) 0.041(2) 0.048(2) 0.0047(17) 0.0105(17) 0.022(2)
B75 0.028(2) 0.023(2) 0.027(2) 0.0013(18) 0.0074(19) 0.013(2)
C77 0.036(2) 0.043(2) 0.020(2) -0.0036(18) 0.0050(17) 0.0068(18)
C79 0.034(2) 0.028(2) 0.035(2) 0.0092(17) 0.0072(18) 0.0075(19)
C81 0.037(2) 0.052(3) 0.036(2) -0.0229(19) -0.0048(19) 0.016(2)
C83 0.036(2) 0.049(3) 0.025(2) 0.0059(19) 0.0035(18) 0.010(2)
C84 0.046(2) 0.042(2) 0.022(2) -0.0145(19) 0.0003(19) 0.0072(19)
C87 0.039(2) 0.079(3) 0.029(3) -0.002(2) -0.002(2) 0.023(2)
C88 0.032(2) 0.062(3) 0.031(2) -0.010(2) 0.0065(18) 0.015(2)
C91 0.048(2) 0.042(2) 0.036(2) 0.0009(19) 0.0204(19) 0.022(2)
C93 0.067(3) 0.052(3) 0.022(2) -0.032(2) -0.003(2) 0.013(2)
C94 0.069(3) 0.027(2) 0.021(2) 0.003(2) 0.001(2) 0.0083(18)
C99 0.113(4) 0.020(2) 0.022(2) -0.010(2) 0.009(2) 0.003(2)
P3 0.0202(5) 0.0186(5) 0.0191(5) 0.0014(4) 0.0040(4) 0.0068(4)
P4 0.0240(5) 0.0267(5) 0.0208(5) 0.0014(4) 0.0037(4) 0.0058(4)
F1 0.0342(11) 0.0290(12) 0.0481(13) 0.0090(9) 0.0121(10) 0.0089(10)
F4 0.0332(11) 0.0236(11) 0.0488(13) 0.0023(9) 0.0089(10) 0.0165(10)
F6 0.0599(14) 0.0245(12) 0.0651(15) -0.0024(10) 0.0088(11) 0.0245(11)
N7 0.0186(14) 0.0198(15) 0.0142(15) -0.0020(11) 0.0011(12) 0.0028(12)
F8 0.0493(13) 0.0491(14) 0.0666(15) -0.0215(11) 0.0138(11) 0.0232(12)
F13 0.0286(12) 0.0595(15) 0.0683(16) -0.0010(10) 0.0200(11) 0.0173(12)
C14 0.023(2) 0.028(2) 0.021(2) 0.0015(16) 0.0060(15) 0.0082(17)
N15 0.0278(15) 0.0198(15) 0.0126(15) 0.0042(12) -0.0007(12) -0.0001(12)
C16 0.032(2) 0.018(2) 0.021(2) 0.0026(16) 0.0067(16) 0.0022(16)
C17 0.0175(17) 0.0140(18) 0.028(2) 0.0014(14) 0.0062(15) 0.0092(16)
C18 0.0198(18) 0.026(2) 0.024(2) 0.0010(16) 0.0053(15) 0.0087(17)
C21 0.0199(18) 0.0158(18) 0.0131(18) 0.0012(14) 0.0019(14) 0.0071(15)
C22 0.0264(19) 0.0170(19) 0.0151(18) 0.0005(15) 0.0038(15) 0.0069(15)
C23 0.032(2) 0.024(2) 0.025(2) 0.0058(16) 0.0068(17) 0.0092(17)
C29 0.0276(19) 0.021(2) 0.027(2) 0.0048(16) 0.0039(16) 0.0082(17)
C31 0.020(2) 0.042(2) 0.027(2) -0.0036(18) 0.0058(16) 0.0080(19)
C33 0.0192(18) 0.0200(19) 0.0166(18) 0.0038(15) 0.0037(14) 0.0067(16)
C35 0.029(2) 0.024(2) 0.022(2) 0.0019(16) 0.0041(16) 0.0100(17)
C38 0.028(2) 0.032(2) 0.023(2) 0.0041(17) 0.0069(17) 0.0100(17)
C48 0.034(2) 0.029(2) 0.027(2) -0.0000(16) 0.0081(17) 0.0081(18)
C49 0.031(2) 0.020(2) 0.032(2) 0.0042(16) 0.0053(17) 0.0107(17)
C52 0.039(2) 0.032(2) 0.035(2) -0.0156(19) 0.0077(18) 0.0147(19)
C54 0.025(2) 0.023(2) 0.0156(19) -0.0069(16) 0.0062(15) 0.0020(16)
C56 0.062(3) 0.027(2) 0.024(2) -0.003(2) 0.0029(19) 0.0065(18)
C58 0.025(2) 0.026(2) 0.038(2) 0.0062(16) 0.0100(17) 0.0113(18)
C59 0.033(2) 0.028(2) 0.038(2) 0.0070(17) 0.0051(18) 0.0168(19)
C60 0.042(2) 0.017(2) 0.030(2) -0.0014(18) 0.0065(18) 0.0109(17)
C61 0.038(2) 0.025(2) 0.022(2) -0.0068(17) 0.0040(17) 0.0032(18)
B65 0.024(2) 0.019(2) 0.022(2) 0.0019(18) 0.0026(18) 0.005(2)
C67 0.025(2) 0.030(2) 0.039(2) -0.0050(16) 0.0054(17) 0.0150(18)
C68 0.036(2) 0.051(3) 0.028(2) 0.0097(19) 0.0025(19) 0.005(2)
C69 0.050(2) 0.037(2) 0.032(2) 0.009(2) 0.0196(19) 0.0089(19)
C72 0.030(2) 0.025(2) 0.045(3) 0.0094(16) 0.0121(19) 0.013(2)
C76 0.042(2) 0.040(2) 0.028(2) 0.0116(19) 0.0071(19) 0.0195(19)
C78 0.024(2) 0.039(2) 0.021(2) 0.0065(16) -0.0027(17) 0.0023(18)
C80 0.024(2) 0.044(2) 0.021(2) 0.0093(18) -0.0017(16) 0.0033(19)
C82 0.027(2) 0.027(2) 0.029(2) -0.0008(16) 0.0037(18) 0.0009(18)
C85 0.037(2) 0.031(2) 0.025(2) 0.0116(17) 0.0099(17) 0.0119(18)
C89 0.033(2) 0.036(2) 0.035(2) -0.0074(18) 0.0090(18) 0.0054(19)
C90 0.050(3) 0.042(3) 0.043(3) -0.014(2) 0.013(2) 0.006(2)
C92 0.027(2) 0.033(2) 0.060(3) 0.0040(18) 0.0225(19) 0.016(2)
C95 0.051(2) 0.028(2) 0.031(2) -0.0042(19) 0.0101(19) 0.0041(18)
C97 0.045(2) 0.034(2) 0.032(2) 0.0165(18) 0.0194(19) 0.011(2)
C98 0.049(3) 0.090(3) 0.029(3) 0.029(2) 0.004(2) 0.010(2)
C104 0.081(3) 0.027(2) 0.022(2) -0.022(2) 0.012(2) 0.0033(19)
C107 0.049(3) 0.065(3) 0.047(3) 0.001(2) 0.028(2) 0.021(2)
C108 0.030(2) 0.084(3) 0.038(3) 0.022(2) 0.001(2) 0.006(2)
C113 0.062(3) 0.054(3) 0.043(3) -0.027(2) 0.020(2) 0.011(2)
C122 0.053(3) 0.134(4) 0.037(3) 0.042(3) -0.001(2) 0.022(3)
C123 0.040(3) 0.104(4) 0.048(3) 0.034(2) -0.004(2) 0.013(3)
F30 0.117(2) 0.0494(16) 0.109(2) 0.0202(15) 0.0382(17) 0.0469(16)
F70 0.0645(17) 0.131(2) 0.090(2) -0.0185(17) -0.0049(15) 0.0546(19)
C73 0.132(5) 0.034(3) 0.053(3) 0.016(3) 0.058(3) 0.014(3)
C101 0.033(3) 0.063(3) 0.036(3) -0.009(2) 0.002(2) 0.016(2)
C102 0.057(3) 0.032(2) 0.045(3) 0.007(2) 0.012(2) 0.021(2)
C106 0.078(4) 0.074(4) 0.062(3) 0.045(3) 0.041(3) 0.050(3)
C114 0.053(3) 0.093(4) 0.067(3) 0.002(3) 0.007(2) 0.051(3)
C120 0.092(4) 0.061(4) 0.045(3) -0.028(3) 0.002(3) 0.015(3)
F86 0.104(2) 0.106(2) 0.085(2) -0.0234(19) 0.0207(17) 0.0167(18)
F96 0.145(3) 0.086(2) 0.129(3) 0.0513(18) 0.058(2) 0.079(2)
C103 0.058(3) 0.053(3) 0.052(3) -0.006(3) 0.014(3) 0.011(3)
C112 0.059(3) 0.081(4) 0.064(3) 0.009(3) 0.013(3) 0.031(3)
C116 0.075(3) 0.049(3) 0.064(3) 0.027(3) 0.024(3) 0.042(3)
C117 0.095(4) 0.075(4) 0.091(4) 0.033(3) 0.051(4) 0.060(3)
C118 0.072(4) 0.061(4) 0.102(4) 0.002(3) 0.036(3) 0.034(3)
C121 0.083(4) 0.108(4) 0.063(3) 0.041(4) 0.027(3) 0.062(3)
F100 0.179(3) 0.108(2) 0.096(2) 0.075(2) 0.076(2) 0.060(2)
C105 0.088(4) 0.062(4) 0.044(3) 0.045(3) 0.032(3) 0.031(3)
C109 0.212(9) 0.086(5) 0.094(6) 0.090(6) 0.096(6) 0.063(5)
F110 0.085(2) 0.097(2) 0.181(3) 0.0024(19) 0.044(2) 0.014(2)
C111 0.050(3) 0.069(4) 0.064(4) 0.020(3) 0.018(3) 0.002(3)
C115 0.137(6) 0.051(4) 0.130(6) 0.024(4) 0.091(5) 0.020(4)
C119 0.062(4) 0.074(4) 0.059(4) 0.015(3) 0.012(3) -0.018(3)
C124 0.165(7) 0.137(6) 0.043(4) 0.125(6) 0.026(4) 0.038(4)

loop_
_atom_type_symbol
_atom_type_scat_dispersion_real
_atom_type_scat_dispersion_imag
_atom_type_scat_Cromer_Mann_a1
_atom_type_scat_Cromer_Mann_a2
_atom_type_scat_Cromer_Mann_a3
_atom_type_scat_Cromer_Mann_a4
_atom_type_scat_Cromer_Mann_b1
_atom_type_scat_Cromer_Mann_b2
_atom_type_scat_Cromer_Mann_b3
_atom_type_scat_Cromer_Mann_b4
_atom_type_scat_Cromer_Mann_c
_atom_type_scat_source
_atom_type_scat_dispersion_source
B 0.00156 0.00068 2.05450 1.33260 1.09790 0.70680 23.21850 1.02100 60.34980 0.14030 -0.19320 'International Tables Volume C Table 6.1.1.4 (pp. 500-502)' 'Brennan, Cowan, Rev. Sci. Instrum., 1992, 63, 850'
C 0.00313 0.00162 2.31000 1.02000 1.58860 0.86500 20.84390 10.20750 0.56870 51.65120 0.21560 'International Tables Volume C Table 6.1.1.4 (pp. 500-502)' 'Brennan, Cowan, Rev. Sci. Instrum., 1992, 63, 850'
F 0.01756 0.01033 3.53920 2.64120 1.51700 1.02430 10.28250 4.29440 0.26150 26.14760 0.27760 'International Tables Volume C Table 6.1.1.4 (pp. 500-502)' 'Brennan, Cowan, Rev. Sci. Instrum., 1992, 63, 850'
H 0.00000 0.00000 0.49300 0.32291 0.14019 0.04081 10.51090 26.12570 3.14236 57.79970 0.00304 'International Tables Volume C Table 6.1.1.4 (pp. 500-502)' 'Brennan, Cowan, Rev. Sci. Instrum., 1992, 63, 850'
N 0.00612 0.00332 12.21260 3.13220 2.01250 1.16630 0.00570 9.89330 28.99750 0.58260 -11.52900 'International Tables Volume C Table 6.1.1.4 (pp. 500-502)' 'Brennan, Cowan, Rev. Sci. Instrum., 1992, 63, 850'
P 0.10265 0.09519 6.43450 4.17910 1.78000 1.49080 1.90670 27.15700 0.52600 68.16450 1.11490 'International Tables Volume C Table 6.1.1.4 (pp. 500-502)' 'Brennan, Cowan, Rev. Sci. Instrum., 1992, 63, 850'

loop_
_geom_angle_atom_site_label_1
_geom_angle_atom_site_label_2
_geom_angle_atom_site_label_3
_geom_angle
_geom_angle_site_symmetry_1
_geom_angle_site_symmetry_3
_geom_angle_publ_flag
C28 P1 N12 116.20(13) . . ?
C45 P1 N12 121.83(13) . . ?
C45 P1 C28 103.47(13) . . ?
C51 P1 N12 100.81(13) . . ?
C51 P1 C28 106.19(13) . . ?
C51 P1 C45 107.11(14) . . ?
C20 P2 N10 111.48(12) . . ?
C27 P2 N10 110.24(13) . . ?
C27 P2 C20 106.76(14) . . ?
C36 P2 N10 115.90(13) . . ?
C36 P2 C20 106.71(13) . . ?
C36 P2 C27 105.18(13) . . ?
N12 N10 P2 105.06(16) . . ?
B75 N10 P2 132.9(2) . . ?
B75 N10 N12 121.9(2) . . ?
N10 N12 P1 123.85(17) . . ?
C20 C19 H19 119.52(18) . . ?
C26 C19 H19 119.52(18) . . ?
C26 C19 C20 121.0(3) . . ?
C19 C20 P2 117.3(2) . . ?
C34 C20 P2 124.0(2) . . ?
C34 C20 C19 118.7(3) . . ?
C53 C24 C37 111.8(3) . . ?
B75 C24 C37 128.3(3) . . ?
B75 C24 C53 119.9(3) . . ?
C42 C25 F11 120.0(3) . . ?
C53 C25 F11 121.2(3) . . ?
C53 C25 C42 118.8(3) . . ?
H26 C26 C19 120.11(18) . . ?
C62 C26 C19 119.8(3) . . ?
C62 C26 H26 120.11(19) . . ?
C83 C27 P2 120.1(3) . . ?
C94 C27 P2 121.2(3) . . ?
C94 C27 C83 118.5(3) . . ?
C40 C28 P1 121.9(2) . . ?
C43 C28 P1 119.7(2) . . ?
C43 C28 C40 118.3(3) . . ?
C37 C32 F5 120.5(3) . . ?
C42 C32 F5 119.0(3) . . ?
C42 C32 C37 120.5(3) . . ?
H34 C34 C20 119.89(18) . . ?
C74 C34 C20 120.2(3) . . ?
C74 C34 H34 119.89(18) . . ?
C39 C36 P2 122.8(2) . . ?
C64 C36 P2 118.6(2) . . ?
C64 C36 C39 118.6(3) . . ?
C24 C37 F3 119.8(3) . . ?
C32 C37 F3 115.6(3) . . ?
C32 C37 C24 124.6(3) . . ?
H39 C39 C36 119.82(16) . . ?
C57 C39 C36 120.4(3) . . ?
C57 C39 H39 119.82(19) . . ?
H40 C40 C28 119.76(17) . . ?
C55 C40 C28 120.5(3) . . ?
C55 C40 H40 119.76(19) . . ?
C44 C41 H41 119.8(2) . . ?
C66 C41 H41 119.8(2) . . ?
C66 C41 C44 120.3(3) . . ?
C25 C42 F9 120.8(3) . . ?
C32 C42 F9 121.0(3) . . ?
C32 C42 C25 118.2(3) . . ?
H43 C43 C28 119.34(18) . . ?
C79 C43 C28 121.3(3) . . ?
C79 C43 H43 119.3(2) . . ?
H44 C44 C41 119.8(2) . . ?
C45 C44 C41 120.5(3) . . ?
C45 C44 H44 119.76(18) . . ?
C44 C45 P1 120.1(2) . . ?
C47 C45 P1 121.7(2) . . ?
C47 C45 C44 118.2(3) . . ?
C51 C46 H46 119.94(17) . . ?
C84 C46 H46 119.94(19) . . ?
C84 C46 C51 120.1(3) . . ?
H47 C47 C45 119.61(18) . . ?
C63 C47 C45 120.8(3) . . ?
C63 C47 H47 119.6(2) . . ?
C57 C50 H50 120.13(19) . . ?
C91 C50 H50 120.13(18) . . ?
C91 C50 C57 119.7(3) . . ?
C46 C51 P1 123.0(2) . . ?
C77 C51 P1 118.5(2) . . ?
C77 C51 C46 118.5(3) . . ?
C24 C53 F2 118.8(3) . . ?
C25 C53 F2 115.2(3) . . ?
C25 C53 C24 126.1(3) . . ?
H55 C55 C40 119.98(19) . . ?
C71 C55 C40 120.0(3) . . ?
C71 C55 H55 119.98(19) . . ?
C50 C57 C39 120.8(3) . . ?
H57 C57 C39 119.59(19) . . ?
H57 C57 C50 119.59(19) . . ?
H62 C62 C26 119.97(19) . . ?
C74 C62 C26 120.1(3) . . ?
C74 C62 H62 119.97(19) . . ?
H63 C63 C47 119.8(2) . . ?
C66 C63 C47 120.4(3) . . ?
C66 C63 H63 119.8(2) . . ?
H64 C64 C36 119.68(18) . . ?
C91 C64 C36 120.6(3) . . ?
C91 C64 H64 119.7(2) . . ?
C63 C66 C41 119.8(3) . . ?
H66 C66 C41 120.1(2) . . ?
H66 C66 C63 120.1(2) . . ?
H71 C71 C55 120.03(19) . . ?
C79 C71 C55 119.9(3) . . ?
C79 C71 H71 120.0(2) . . ?
C62 C74 C34 120.2(3) . . ?
H74 C74 C34 119.88(18) . . ?
H74 C74 C62 119.88(19) . . ?
C24 B75 N10 115.4(3) . . ?
H75a B75 N10 110.7(11) . . ?
H75a B75 C24 107.8(11) . . ?
H75b B75 N10 108.1(11) . . ?
H75b B75 C24 107.1(11) . . ?
H75b B75 H75a 107.4(16) . . ?
H77 C77 C51 119.55(18) . . ?
C88 C77 C51 120.9(3) . . ?
C88 C77 H77 119.5(2) . . ?
C71 C79 C43 119.9(3) . . ?
H79 C79 C43 120.0(2) . . ?
H79 C79 C71 120.0(2) . . ?
C84 C81 H81 119.9(2) . . ?
C88 C81 H81 119.87(19) . . ?
C88 C81 C84 120.3(3) . . ?
H83 C83 C27 119.72(19) . . ?
C87 C83 C27 120.6(3) . . ?
C87 C83 H83 119.7(2) . . ?
C81 C84 C46 120.5(3) . . ?
H84 C84 C46 119.75(19) . . ?
H84 C84 C81 119.8(2) . . ?
H87 C87 C83 119.9(2) . . ?
C93 C87 C83 120.2(4) . . ?
C93 C87 H87 119.9(2) . . ?
C81 C88 C77 119.7(3) . . ?
H88 C88 C77 120.1(2) . . ?
H88 C88 C81 120.14(19) . . ?
C64 C91 C50 119.8(3) . . ?
H91 C91 C50 120.08(18) . . ?
H91 C91 C64 120.1(2) . . ?
H93 C93 C87 119.9(2) . . ?
C99 C93 C87 120.2(4) . . ?
C99 C93 H93 119.9(2) . . ?
H94 C94 C27 120.0(2) . . ?
C99 C94 C27 120.0(3) . . ?
C99 C94 H94 120.0(2) . . ?
C94 C99 C93 120.5(4) . . ?
H99 C99 C93 119.7(2) . . ?
H99 C99 C94 119.7(2) . . ?
C17 P3 N7 116.97(13) . . ?
C21 P3 N7 111.55(12) . . ?
C21 P3 C17 106.53(13) . . ?
C33 P3 N7 107.97(12) . . ?
C33 P3 C17 105.44(14) . . ?
C33 P3 C21 107.91(13) . . ?
C35 P4 N15 116.45(13) . . ?
C54 P4 N15 121.87(13) . . ?
C54 P4 C35 103.28(14) . . ?
C78 P4 N15 100.92(14) . . ?
C78 P4 C35 107.52(15) . . ?
C78 P4 C54 105.64(15) . . ?
N15 N7 P3 106.29(16) . . ?
B65 N7 P3 129.9(2) . . ?
B65 N7 N15 123.7(2) . . ?
C22 C14 F4 120.5(3) . . ?
C60 C14 F4 115.6(3) . . ?
C60 C14 C22 123.9(3) . . ?
N7 N15 P4 122.79(18) . . ?
C22 C16 F1 119.0(3) . . ?
C31 C16 F1 115.3(3) . . ?
C31 C16 C22 125.7(3) . . ?
C29 C17 P3 123.1(2) . . ?
C85 C17 P3 117.9(2) . . ?
C85 C17 C29 118.9(3) . . ?
C21 C18 H18 119.71(16) . . ?
C49 C18 H18 119.71(18) . . ?
C49 C18 C21 120.6(3) . . ?
C18 C21 P3 117.4(2) . . ?
C58 C21 P3 123.2(2) . . ?
C58 C21 C18 119.2(3) . . ?
C16 C22 C14 112.5(3) . . ?
B65 C22 C14 128.2(3) . . ?
B65 C22 C16 119.2(3) . . ?
C33 C23 H23 120.12(18) . . ?
C76 C23 H23 120.1(2) . . ?
C76 C23 C33 119.8(3) . . ?
H29 C29 C17 119.83(18) . . ?
C59 C29 C17 120.3(3) . . ?
C59 C29 H29 119.8(2) . . ?
C16 C31 F13 121.4(3) . . ?
C52 C31 F13 120.0(3) . . ?
C52 C31 C16 118.7(3) . . ?
C23 C33 P3 122.5(2) . . ?
C38 C33 P3 118.0(2) . . ?
C38 C33 C23 119.5(3) . . ?
C48 C35 P4 123.4(2) . . ?
C95 C35 P4 118.6(2) . . ?
C95 C35 C48 118.0(3) . . ?
H38 C38 C33 119.74(18) . . ?
C82 C38 C33 120.5(3) . . ?
C82 C38 H38 119.7(2) . . ?
H48 C48 C35 119.11(18) . . ?
C69 C48 C35 121.8(3) . . ?
C69 C48 H48 119.1(2) . . ?
H49 C49 C18 120.06(18) . . ?
C67 C49 C18 119.9(3) . . ?
C67 C49 H49 120.06(19) . . ?
C31 C52 F8 120.4(3) . . ?
C60 C52 F8 120.8(3) . . ?
C60 C52 C31 118.8(3) . . ?
C61 C54 P4 120.1(2) . . ?
C89 C54 P4 121.0(3) . . ?
C89 C54 C61 118.8(3) . . ?
C61 C56 H56 120.2(2) . . ?
C104 C56 H56 120.2(2) . . ?
C104 C56 C61 119.6(3) . . ?
H58 C58 C21 119.99(18) . . ?
C92 C58 C21 120.0(3) . . ?
C92 C58 H58 119.99(19) . . ?
H59 C59 C29 119.7(2) . . ?
C72 C59 C29 120.5(3) . . ?
C72 C59 H59 119.7(2) . . ?
C14 C60 F6 119.9(3) . . ?
C52 C60 F6 119.8(3) . . ?
C52 C60 C14 120.3(3) . . ?
C56 C61 C54 120.5(3) . . ?
H61 C61 C54 119.75(18) . . ?
H61 C61 C56 119.7(2) . . ?
C22 B65 N7 116.3(3) . . ?
H65a B65 N7 106.0(12) . . ?
H65a B65 C22 107.9(12) . . ?
H65b B65 N7 110.6(12) . . ?
H65b B65 C22 107.3(12) . . ?
H65b B65 H65a 108.6(18) . . ?
H67 C67 C49 119.96(19) . . ?
C92 C67 C49 120.1(3) . . ?
C92 C67 H67 119.96(18) . . ?
C78 C68 H68 119.3(2) . . ?
C108 C68 H68 119.3(2) . . ?
C108 C68 C78 121.5(3) . . ?
H69 C69 C48 120.5(2) . . ?
C107 C69 C48 118.9(3) . . ?
C107 C69 H69 120.5(2) . . ?
H72 C72 C59 120.1(2) . . ?
C97 C72 C59 119.8(3) . . ?
C97 C72 H72 120.12(19) . . ?
H76 C76 C23 119.8(2) . . ?
C80 C76 C23 120.4(3) . . ?
C80 C76 H76 119.8(2) . . ?
C68 C78 P4 120.2(3) . . ?
C98 C78 P4 121.9(3) . . ?
C98 C78 C68 117.9(3) . . ?
H80 C80 C76 120.0(2) . . ?
C82 C80 C76 119.9(3) . . ?
C82 C80 H80 120.0(2) . . ?
C80 C82 C38 119.9(3) . . ?
H82 C82 C38 120.1(2) . . ?
H82 C82 C80 120.1(2) . . ?
H85 C85 C17 119.71(18) . . ?
C97 C85 C17 120.6(3) . . ?
C97 C85 H85 119.7(2) . . ?
H89 C89 C54 119.7(2) . . ?
C90 C89 C54 120.6(3) . . ?
C90 C89 H89 119.7(2) . . ?
H90 C90 C89 119.7(2) . . ?
C104 C90 C89 120.5(3) . . ?
C104 C90 H90 119.7(2) . . ?
C67 C92 C58 120.2(3) . . ?
H92 C92 C58 119.88(19) . . ?
H92 C92 C67 119.88(18) . . ?
H95 C95 C35 119.69(19) . . ?
C113 C95 C35 120.6(3) . . ?
C113 C95 H95 119.7(2) . . ?
C85 C97 C72 119.9(3) . . ?
H97 C97 C72 120.06(19) . . ?
H97 C97 C85 120.1(2) . . ?
H98 C98 C78 119.7(2) . . ?
C122 C98 C78 120.7(3) . . ?
C122 C98 H98 119.7(2) . . ?
C90 C104 C56 120.0(3) . . ?
H104 C104 C56 120.0(2) . . ?
H104 C104 C90 120.0(2) . . ?
H107 C107 C69 119.7(2) . . ?
C113 C107 C69 120.5(3) . . ?
C113 C107 H107 119.7(2) . . ?
H108 C108 C68 120.1(2) . . ?
C123 C108 C68 119.7(3) . . ?
C123 C108 H108 120.1(2) . . ?
C107 C113 C95 120.1(3) . . ?
H113 C113 C95 119.9(2) . . ?
H113 C113 C107 119.9(2) . . ?
H122 C122 C98 120.1(2) . . ?
C123 C122 C98 119.8(4) . . ?
C123 C122 H122 120.1(2) . . ?
C122 C123 C108 120.5(4) . . ?
H123 C123 C108 119.8(2) . . ?
H123 C123 C122 119.8(2) . . ?
C106 C73 H73 119.5(3) . . ?
C120 C73 H73 119.5(3) . . ?
C120 C73 C106 121.0(4) . . ?
C102 C101 F70 119.2(4) . . ?
C106 C101 F70 120.4(4) . . ?
C106 C101 C102 120.3(4) . . ?
C101 C102 F30 118.3(4) . . ?
C114 C102 F30 118.6(4) . . ?
C114 C102 C101 123.1(4) . . ?
C101 C106 C73 117.7(4) . . ?
H106 C106 C73 121.1(3) . . ?
H106 C106 C101 121.1(3) . . ?
H114 C114 C102 121.3(3) . . ?
C120 C114 C102 117.5(4) . . ?
C120 C114 H114 121.3(3) . . ?
C114 C120 C73 120.4(4) . . ?
H120 C120 C73 119.8(3) . . ?
H120 C120 C114 119.8(3) . . ?
C116 C103 F86 117.5(5) . . ?
C121 C103 F86 120.2(5) . . ?
C121 C103 C116 122.3(4) . . ?
C116 C112 H112 121.5(3) . . ?
C118 C112 H112 121.5(3) . . ?
C118 C112 C116 116.9(4) . . ?
C103 C116 F96 118.9(5) . . ?
C112 C116 F96 119.6(5) . . ?
C112 C116 C103 121.4(4) . . ?
C118 C117 H117 119.4(3) . . ?
C121 C117 H117 119.4(3) . . ?
C121 C117 C118 121.2(5) . . ?
C117 C118 C112 119.9(4) . . ?
H118 C118 C112 120.0(3) . . ?
H118 C118 C117 120.0(3) . . ?
C117 C121 C103 118.2(5) . . ?
H121 C121 C103 120.9(3) . . ?
H121 C121 C117 120.9(3) . . ?
C111 C105 F100 118.4(6) . . ?
C119 C105 F100 119.9(6) . . ?
C119 C105 C111 121.6(5) . . ?
C115 C109 H109 120.1(5) . . ?
C124 C109 H109 120.1(5) . . ?
C124 C109 C115 119.8(7) . . ?
F110 C111 C105 115.0(6) . . ?
C124 C111 C105 125.0(6) . . ?
C124 C111 F110 120.1(7) . . ?
H115 C115 C109 121.1(5) . . ?
C119 C115 C109 117.8(6) . . ?
C119 C115 H115 121.1(4) . . ?
C115 C119 C105 117.2(5) . . ?
H119 C119 C105 121.4(4) . . ?
H119 C119 C115 121.4(4) . . ?
C111 C124 C109 118.5(7) . . ?
H124 C124 C109 120.7(5) . . ?
H124 C124 C111 120.7(5) . . ?

loop_
_geom_bond_atom_site_label_1
_geom_bond_atom_site_label_2
_geom_bond_distance
_geom_bond_site_symmetry_2
_geom_bond_publ_flag
P1 N12 1.590(2) . ?
P1 C28 1.821(3) . ?
P1 C45 1.807(3) . ?
P1 C51 1.810(3) . ?
P2 N10 1.619(2) . ?
P2 C20 1.795(3) . ?
P2 C27 1.798(3) . ?
P2 C36 1.807(3) . ?
F2 C53 1.363(3) . ?
F3 C37 1.354(3) . ?
F5 C32 1.350(3) . ?
F9 C42 1.335(3) . ?
N10 N12 1.453(3) . ?
N10 B75 1.553(4) . ?
F11 C25 1.344(3) . ?
C19 H19 0.9500 . ?
C19 C20 1.393(4) . ?
C19 C26 1.369(4) . ?
C20 C34 1.383(4) . ?
C24 C37 1.389(4) . ?
C24 C53 1.392(4) . ?
C24 B75 1.636(4) . ?
C25 C42 1.381(4) . ?
C25 C53 1.369(4) . ?
C26 H26 0.9500 . ?
C26 C62 1.376(4) . ?
C27 C83 1.386(4) . ?
C27 C94 1.382(4) . ?
C28 C40 1.394(4) . ?
C28 C43 1.383(4) . ?
C32 C37 1.372(4) . ?
C32 C42 1.370(4) . ?
C34 H34 0.9500 . ?
C34 C74 1.379(4) . ?
C36 C39 1.387(4) . ?
C36 C64 1.390(4) . ?
C39 H39 0.9500 . ?
C39 C57 1.376(4) . ?
C40 H40 0.9500 . ?
C40 C55 1.386(4) . ?
C41 H41 0.9500 . ?
C41 C44 1.385(4) . ?
C41 C66 1.378(4) . ?
C43 H43 0.9500 . ?
C43 C79 1.378(4) . ?
C44 H44 0.9500 . ?
C44 C45 1.390(4) . ?
C45 C47 1.392(4) . ?
C46 H46 0.9500 . ?
C46 C51 1.391(4) . ?
C46 C84 1.387(4) . ?
C47 H47 0.9500 . ?
C47 C63 1.382(4) . ?
C50 H50 0.9500 . ?
C50 C57 1.377(4) . ?
C50 C91 1.372(4) . ?
C51 C77 1.391(4) . ?
C55 H55 0.9500 . ?
C55 C71 1.380(4) . ?
C57 H57 0.9500 . ?
C62 H62 0.9500 . ?
C62 C74 1.377(4) . ?
C63 H63 0.9500 . ?
C63 C66 1.367(4) . ?
C64 H64 0.9500 . ?
C64 C91 1.391(4) . ?
C66 H66 0.9500 . ?
C71 H71 0.9500 . ?
C71 C79 1.378(4) . ?
C74 H74 0.9500 . ?
B75 H75a 1.14(2) . ?
B75 H75b 1.15(2) . ?
C77 H77 0.9500 . ?
C77 C88 1.383(4) . ?
C79 H79 0.9500 . ?
C81 H81 0.9500 . ?
C81 C84 1.368(4) . ?
C81 C88 1.375(4) . ?
C83 H83 0.9500 . ?
C83 C87 1.381(4) . ?
C84 H84 0.9500 . ?
C87 H87 0.9500 . ?
C87 C93 1.363(5) . ?
C88 H88 0.9500 . ?
C91 H91 0.9500 . ?
C93 H93 0.9500 . ?
C93 C99 1.355(5) . ?
C94 H94 0.9500 . ?
C94 C99 1.392(5) . ?
C99 H99 0.9500 . ?
P3 N7 1.616(2) . ?
P3 C17 1.811(3) . ?
P3 C21 1.804(3) . ?
P3 C33 1.791(3) . ?
P4 N15 1.595(2) . ?
P4 C35 1.815(3) . ?
P4 C54 1.809(3) . ?
P4 C78 1.796(3) . ?
F1 C16 1.363(3) . ?
F4 C14 1.361(3) . ?
F6 C60 1.356(3) . ?
N7 N15 1.448(3) . ?
N7 B65 1.548(4) . ?
F8 C52 1.346(3) . ?
F13 C31 1.350(3) . ?
C14 C22 1.384(4) . ?
C14 C60 1.373(4) . ?
C16 C22 1.382(4) . ?
C16 C31 1.369(4) . ?
C17 C29 1.373(4) . ?
C17 C85 1.390(4) . ?
C18 H18 0.9500 . ?
C18 C21 1.378(4) . ?
C18 C49 1.381(4) . ?
C21 C58 1.389(4) . ?
C22 B65 1.641(4) . ?
C23 H23 0.9500 . ?
C23 C33 1.382(4) . ?
C23 C76 1.394(4) . ?
C29 H29 0.9500 . ?
C29 C59 1.384(4) . ?
C31 C52 1.369(4) . ?
C33 C38 1.394(4) . ?
C35 C48 1.381(4) . ?
C35 C95 1.389(4) . ?
C38 H38 0.9500 . ?
C38 C82 1.381(4) . ?
C48 H48 0.9500 . ?
C48 C69 1.384(4) . ?
C49 H49 0.9500 . ?
C49 C67 1.370(4) . ?
C52 C60 1.363(4) . ?
C54 C61 1.389(4) . ?
C54 C89 1.393(4) . ?
C56 H56 0.9500 . ?
C56 C61 1.390(4) . ?
C56 C104 1.387(4) . ?
C58 H58 0.9500 . ?
C58 C92 1.376(4) . ?
C59 H59 0.9500 . ?
C59 C72 1.371(4) . ?
C61 H61 0.9500 . ?
B65 H65a 1.15(3) . ?
B65 H65b 1.13(2) . ?
C67 H67 0.9500 . ?
C67 C92 1.378(4) . ?
C68 H68 0.9500 . ?
C68 C78 1.396(4) . ?
C68 C108 1.375(4) . ?
C69 H69 0.9500 . ?
C69 C107 1.380(4) . ?
C72 H72 0.9500 . ?
C72 C97 1.377(4) . ?
C76 H76 0.9500 . ?
C76 C80 1.379(4) . ?
C78 C98 1.391(4) . ?
C80 H80 0.9500 . ?
C80 C82 1.384(4) . ?
C82 H82 0.9500 . ?
C85 H85 0.9500 . ?
C85 C97 1.381(4) . ?
C89 H89 0.9500 . ?
C89 C90 1.369(4) . ?
C90 H90 0.9500 . ?
C90 C104 1.378(5) . ?
C92 H92 0.9500 . ?
C95 H95 0.9500 . ?
C95 C113 1.386(4) . ?
C97 H97 0.9500 . ?
C98 H98 0.9500 . ?
C98 C122 1.393(5) . ?
C104 H104 0.9500 . ?
C107 H107 0.9500 . ?
C107 C113 1.364(4) . ?
C108 H108 0.9500 . ?
C108 C123 1.375(5) . ?
C113 H113 0.9500 . ?
C122 H122 0.9500 . ?
C122 C123 1.375(5) . ?
C123 H123 0.9500 . ?
F30 C102 1.373(4) . ?
F70 C101 1.344(4) . ?
C73 H73 0.9500 . ?
C73 C106 1.356(5) . ?
C73 C120 1.358(5) . ?
C101 C102 1.323(5) . ?
C101 C106 1.374(5) . ?
C102 C114 1.342(5) . ?
C106 H106 0.9500 . ?
C114 H114 0.9500 . ?
C114 C120 1.368(5) . ?
C120 H120 0.9500 . ?
F86 C103 1.366(4) . ?
F96 C116 1.362(4) . ?
C103 C116 1.337(5) . ?
C103 C121 1.320(5) . ?
C112 H112 0.9500 . ?
C112 C116 1.367(5) . ?
C112 C118 1.382(5) . ?
C117 H117 0.9500 . ?
C117 C118 1.359(6) . ?
C117 C121 1.362(6) . ?
C118 H118 0.9500 . ?
C121 H121 0.9500 . ?
F100 C105 1.372(4) . ?
C105 C111 1.331(6) . ?
C105 C119 1.348(6) . ?
C109 H109 0.9500 . ?
C109 C115 1.408(8) . ?
C109 C124 1.391(8) . ?
F110 C111 1.396(5) . ?
C111 C124 1.239(6) . ?
C115 H115 0.9500 . ?
C115 C119 1.396(7) . ?
C119 H119 0.9500 . ?
C124 H124 0.9500 . ?

loop_
_geom_torsion_atom_site_label_1
_geom_torsion_atom_site_label_2
_geom_torsion_atom_site_label_3
_geom_torsion_atom_site_label_4
_geom_torsion
_geom_torsion_site_symmetry_1
_geom_torsion_site_symmetry_2
_geom_torsion_site_symmetry_3
_geom_torsion_site_symmetry_4
_geom_torsion_publ_flag
P1 N12 N10 P2 -122.69(18) . . . . ?
P1 N12 N10 B75 62.0(3) . . . . ?
P1 C28 C40 C55 178.0(2) . . . . ?
P1 C28 C43 C79 -178.4(2) . . . . ?
P1 C45 C44 C41 179.5(2) . . . . ?
P1 C45 C47 C63 179.5(2) . . . . ?
P1 C51 C46 C84 -179.7(3) . . . . ?
P1 C51 C77 C88 179.9(3) . . . . ?
P2 N10 B75 C24 -103.9(3) . . . . ?
P2 C20 C19 C26 176.4(2) . . . . ?
P2 C20 C34 C74 -176.7(3) . . . . ?
P2 C27 C83 C87 176.1(2) . . . . ?
P2 C27 C94 C99 -175.6(3) . . . . ?
P2 C36 C39 C57 -179.8(3) . . . . ?
P2 C36 C64 C91 -179.4(2) . . . . ?
F2 C53 C24 C37 179.5(3) . . . . ?
F2 C53 C24 B75 1.6(3) . . . . ?
F2 C53 C25 F11 -0.2(3) . . . . ?
F2 C53 C25 C42 -179.5(3) . . . . ?
F3 C37 C24 C53 -179.7(3) . . . . ?
F3 C37 C24 B75 -2.1(4) . . . . ?
F3 C37 C32 F5 0.5(3) . . . . ?
F3 C37 C32 C42 179.4(3) . . . . ?
F5 C32 C37 C24 -179.7(3) . . . . ?
F5 C32 C42 F9 0.1(3) . . . . ?
F5 C32 C42 C25 179.7(3) . . . . ?
F9 C42 C25 F11 -0.2(3) . . . . ?
F9 C42 C25 C53 179.1(3) . . . . ?
F9 C42 C32 C37 -178.8(3) . . . . ?
N10 P2 C20 C19 55.12(18) . . . . ?
N10 P2 C20 C34 -126.9(2) . . . . ?
N10 P2 C27 C83 55.40(19) . . . . ?
N10 P2 C27 C94 -129.6(2) . . . . ?
N10 P2 C36 C39 13.29(19) . . . . ?
N10 P2 C36 C64 -166.8(2) . . . . ?
N10 N12 P1 C28 -83.5(2) . . . . ?
N10 N12 P1 C45 44.2(3) . . . . ?
N10 N12 P1 C51 162.3(2) . . . . ?
N10 B75 C24 C37 22.6(4) . . . . ?
N10 B75 C24 C53 -159.9(3) . . . . ?
F11 C25 C42 C32 -179.8(3) . . . . ?
F11 C25 C53 C24 179.5(3) . . . . ?
N12 P1 C28 C40 170.5(2) . . . . ?
N12 P1 C28 C43 -12.70(18) . . . . ?
N12 P1 C45 C44 -68.51(19) . . . . ?
N12 P1 C45 C47 111.1(2) . . . . ?
N12 P1 C51 C46 132.6(2) . . . . ?
N12 P1 C51 C77 -47.64(19) . . . . ?
N12 N10 P2 C20 70.59(19) . . . . ?
N12 N10 P2 C27 -171.02(17) . . . . ?
N12 N10 P2 C36 -51.7(2) . . . . ?
N12 N10 B75 C24 70.0(3) . . . . ?
C19 C20 P2 C27 -65.3(2) . . . . ?
C19 C20 P2 C36 -177.4(2) . . . . ?
C19 C20 C34 C74 1.2(3) . . . . ?
C19 C26 C62 C74 1.2(3) . . . . ?
C20 P2 N10 B75 -114.8(2) . . . . ?
C20 P2 C27 C83 176.6(2) . . . . ?
C20 P2 C27 C94 -8.34(19) . . . . ?
C20 P2 C36 C39 -111.5(2) . . . . ?
C20 P2 C36 C64 68.3(2) . . . . ?
C20 C19 C26 C62 0.4(3) . . . . ?
C20 C34 C74 C62 0.4(3) . . . . ?
C24 C37 C32 C42 -0.8(4) . . . . ?
C24 C53 C25 C42 0.2(4) . . . . ?
C25 C42 C32 C37 0.8(4) . . . . ?
C25 C53 C24 C37 -0.2(4) . . . . ?
C25 C53 C24 B75 -178.1(3) . . . . ?
C26 C19 C20 C34 -1.6(3) . . . . ?
C26 C62 C74 C34 -1.7(4) . . . . ?
C27 P2 N10 B75 3.6(2) . . . . ?
C27 P2 C20 C34 112.6(2) . . . . ?
C27 P2 C36 C39 135.3(2) . . . . ?
C27 P2 C36 C64 -44.8(2) . . . . ?
C27 C83 C87 C93 -0.3(4) . . . . ?
C27 C94 C99 C93 -0.7(4) . . . . ?
C28 P1 C45 C44 64.58(18) . . . . ?
C28 P1 C45 C47 -115.81(19) . . . . ?
C28 P1 C51 C46 11.06(19) . . . . ?
C28 P1 C51 C77 -169.2(2) . . . . ?
C28 C40 C55 C71 -0.4(3) . . . . ?
C28 C43 C79 C71 0.9(3) . . . . ?
C32 C37 C24 C53 0.5(4) . . . . ?
C32 C37 C24 B75 178.2(3) . . . . ?
C32 C42 C25 C53 -0.5(4) . . . . ?
C34 C20 P2 C36 0.5(3) . . . . ?
C36 P2 N10 B75 122.9(2) . . . . ?
C36 P2 C27 C83 -70.2(2) . . . . ?
C36 P2 C27 C94 104.8(2) . . . . ?
C36 C39 C57 C50 -1.0(4) . . . . ?
C36 C64 C91 C50 -0.8(4) . . . . ?
C39 C36 C64 C91 0.5(3) . . . . ?
C39 C57 C50 C91 0.7(4) . . . . ?
C40 C28 P1 C45 34.3(3) . . . . ?
C40 C28 P1 C51 -78.3(3) . . . . ?
C40 C28 C43 C79 -1.5(3) . . . . ?
C40 C55 C71 C79 -0.1(3) . . . . ?
C41 C44 C45 C47 -0.1(3) . . . . ?
C41 C66 C63 C47 -1.3(3) . . . . ?
C43 C28 P1 C45 -148.9(2) . . . . ?
C43 C28 P1 C51 98.4(2) . . . . ?
C43 C28 C40 C55 1.2(3) . . . . ?
C43 C79 C71 C55 -0.1(4) . . . . ?
C44 C41 C66 C63 0.3(3) . . . . ?
C44 C45 P1 C51 176.5(2) . . . . ?
C44 C45 C47 C63 -0.9(3) . . . . ?
C45 P1 C51 C46 -99.0(2) . . . . ?
C45 P1 C51 C77 80.72(19) . . . . ?
C45 C44 C41 C66 0.4(3) . . . . ?
C45 C47 C63 C66 1.6(3) . . . . ?
C46 C51 C77 C88 -0.4(4) . . . . ?
C46 C84 C81 C88 0.2(4) . . . . ?
C47 C45 P1 C51 -3.9(3) . . . . ?
C51 C46 C84 C81 -0.5(4) . . . . ?
C51 C77 C88 C81 0.1(4) . . . . ?
C57 C39 C36 C64 0.4(4) . . . . ?
C57 C50 C91 C64 0.1(4) . . . . ?
C77 C51 C46 C84 0.6(3) . . . . ?
C77 C88 C81 C84 -0.0(4) . . . . ?
C83 C27 C94 C99 -0.5(3) . . . . ?
C83 C87 C93 C99 -0.8(4) . . . . ?
C87 C83 C27 C94 1.0(4) . . . . ?
C87 C93 C99 C94 1.3(4) . . . . ?
P3 N7 N15 P4 132.49(11) . . . . ?
P3 N7 B65 C22 98.3(3) . . . . ?
P3 C17 C29 C59 -177.4(2) . . . . ?
P3 C17 C85 C97 177.0(2) . . . . ?
P3 C21 C18 C49 -173.2(2) . . . . ?
P3 C21 C58 C92 173.1(3) . . . . ?
P3 C33 C23 C76 179.5(2) . . . . ?
P3 C33 C38 C82 -179.4(2) . . . . ?
P4 N15 N7 B65 -51.3(3) . . . . ?
P4 C35 C48 C69 179.4(3) . . . . ?
P4 C35 C95 C113 -179.9(3) . . . . ?
P4 C54 C61 C56 -178.1(2) . . . . ?
P4 C54 C89 C90 178.3(3) . . . . ?
P4 C78 C68 C108 177.9(3) . . . . ?
P4 C78 C98 C122 -177.9(3) . . . . ?
F1 C16 C22 C14 180.0(3) . . . . ?
F1 C16 C22 B65 -3.4(3) . . . . ?
F1 C16 C31 F13 0.0(3) . . . . ?
F1 C16 C31 C52 -179.9(3) . . . . ?
F4 C14 C22 C16 179.9(3) . . . . ?
F4 C14 C22 B65 3.6(4) . . . . ?
F4 C14 C60 F6 0.3(3) . . . . ?
F4 C14 C60 C52 -178.9(3) . . . . ?
F6 C60 C14 C22 -179.8(3) . . . . ?
F6 C60 C52 F8 -0.5(3) . . . . ?
F6 C60 C52 C31 179.8(3) . . . . ?
N7 P3 C17 C29 -29.46(18) . . . . ?
N7 P3 C17 C85 153.5(2) . . . . ?
N7 P3 C21 C18 -40.70(18) . . . . ?
N7 P3 C21 C58 144.3(2) . . . . ?
N7 P3 C33 C23 112.39(19) . . . . ?
N7 P3 C33 C38 -69.61(18) . . . . ?
N7 N15 P4 C35 78.2(2) . . . . ?
N7 N15 P4 C54 -49.5(2) . . . . ?
N7 N15 P4 C78 -165.8(2) . . . . ?
N7 B65 C22 C14 -6.5(4) . . . . ?
N7 B65 C22 C16 177.5(3) . . . . ?
F8 C52 C31 F13 0.4(3) . . . . ?
F8 C52 C31 C16 -179.7(3) . . . . ?
F8 C52 C60 C14 178.7(3) . . . . ?
F13 C31 C16 C22 -179.0(3) . . . . ?
F13 C31 C52 C60 -179.9(3) . . . . ?
C14 C22 C16 C31 -1.0(3) . . . . ?
C14 C60 C52 C31 -1.0(4) . . . . ?
N15 P4 C35 C48 -160.2(2) . . . . ?
N15 P4 C35 C95 19.8(2) . . . . ?
N15 P4 C54 C61 79.3(2) . . . . ?
N15 P4 C54 C89 -98.8(2) . . . . ?
N15 P4 C78 C68 44.2(2) . . . . ?
N15 P4 C78 C98 -136.9(2) . . . . ?
N15 N7 P3 C17 51.4(2) . . . . ?
N15 N7 P3 C21 -71.54(19) . . . . ?
N15 N7 P3 C33 170.06(17) . . . . ?
N15 N7 B65 C22 -77.0(3) . . . . ?
C16 C22 C14 C60 -0.0(3) . . . . ?
C16 C31 C52 C60 0.0(4) . . . . ?
C17 P3 N7 B65 -124.5(2) . . . . ?
C17 P3 C21 C18 -169.4(2) . . . . ?
C17 P3 C21 C58 15.6(2) . . . . ?
C17 P3 C33 C23 -121.87(19) . . . . ?
C17 P3 C33 C38 56.14(18) . . . . ?
C17 C29 C59 C72 1.0(3) . . . . ?
C17 C85 C97 C72 0.2(3) . . . . ?
C18 C21 P3 C33 77.7(2) . . . . ?
C18 C21 C58 C92 -1.8(3) . . . . ?
C18 C49 C67 C92 -1.5(4) . . . . ?
C21 P3 N7 B65 112.6(2) . . . . ?
C21 P3 C17 C29 96.06(19) . . . . ?
C21 P3 C17 C85 -81.04(19) . . . . ?
C21 P3 C33 C23 -8.31(18) . . . . ?
C21 P3 C33 C38 169.69(19) . . . . ?
C21 C18 C49 C67 -0.3(3) . . . . ?
C21 C58 C92 C67 0.1(4) . . . . ?
C22 C14 C60 C52 1.0(4) . . . . ?
C22 C16 C31 C52 1.1(4) . . . . ?
C23 C33 C38 C82 -1.3(3) . . . . ?
C23 C76 C80 C82 -0.7(4) . . . . ?
C29 C17 P3 C33 -149.4(2) . . . . ?
C29 C17 C85 C97 -0.3(3) . . . . ?
C29 C59 C72 C97 -1.1(4) . . . . ?
C31 C16 C22 B65 175.6(3) . . . . ?
C33 P3 N7 B65 -5.8(2) . . . . ?
C33 P3 C17 C85 33.48(18) . . . . ?
C33 P3 C21 C58 -97.2(2) . . . . ?
C33 C23 C76 C80 -0.5(3) . . . . ?
C33 C38 C82 C80 0.1(3) . . . . ?
C35 P4 C54 C61 -53.96(19) . . . . ?
C35 P4 C54 C89 127.9(2) . . . . ?
C35 P4 C78 C68 166.6(2) . . . . ?
C35 P4 C78 C98 -14.4(2) . . . . ?
C35 C48 C69 C107 -0.1(4) . . . . ?
C35 C95 C113 C107 1.1(4) . . . . ?
C38 C33 C23 C76 1.5(3) . . . . ?
C38 C82 C80 C76 0.9(3) . . . . ?
C48 C35 P4 C54 -23.9(3) . . . . ?
C48 C35 P4 C78 87.5(3) . . . . ?
C48 C35 C95 C113 0.2(4) . . . . ?
C48 C69 C107 C113 1.4(4) . . . . ?
C49 C18 C21 C58 1.9(3) . . . . ?
C49 C67 C92 C58 1.6(4) . . . . ?
C54 P4 C35 C95 156.1(2) . . . . ?
C54 P4 C78 C68 -83.6(2) . . . . ?
C54 P4 C78 C98 95.3(2) . . . . ?
C54 C61 C56 C104 0.0(3) . . . . ?
C54 C89 C90 C104 -0.5(4) . . . . ?
C56 C61 C54 C89 0.0(3) . . . . ?
C56 C104 C90 C89 0.6(4) . . . . ?
C59 C29 C17 C85 -0.3(3) . . . . ?
C59 C72 C97 C85 0.5(4) . . . . ?
C60 C14 C22 B65 -176.2(3) . . . . ?
C61 C54 P4 C78 -166.8(2) . . . . ?
C61 C54 C89 C90 0.2(3) . . . . ?
C61 C56 C104 C90 -0.3(4) . . . . ?
C68 C78 C98 C122 1.1(4) . . . . ?
C68 C108 C123 C122 -0.3(5) . . . . ?
C69 C48 C35 C95 -0.6(4) . . . . ?
C69 C107 C113 C95 -1.8(4) . . . . ?
C78 P4 C35 C95 -92.4(2) . . . . ?
C78 P4 C54 C89 15.2(2) . . . . ?
C78 C68 C108 C123 0.7(4) . . . . ?
C78 C98 C122 C123 -0.8(5) . . . . ?
C98 C78 C68 C108 -1.1(4) . . . . ?
C98 C122 C123 C108 0.4(5) . . . . ?
F30 C102 C101 F70 1.6(4) . . . . ?
F30 C102 C101 C106 179.3(3) . . . . ?
F30 C102 C114 C120 179.7(4) . . . . ?
F70 C101 C102 C114 -178.3(3) . . . . ?
F70 C101 C106 C73 178.6(4) . . . . ?
C73 C106 C101 C102 1.0(4) . . . . ?
C73 C120 C114 C102 1.1(5) . . . . ?
C101 C102 C114 C120 -0.4(4) . . . . ?
C101 C106 C73 C120 -0.3(4) . . . . ?
C106 C73 C120 C114 -0.7(5) . . . . ?
C106 C101 C102 C114 -0.6(4) . . . . ?
F86 C103 C116 F96 2.1(4) . . . . ?
F86 C103 C116 C112 177.9(4) . . . . ?
F86 C103 C121 C117 -179.3(4) . . . . ?
F96 C116 C103 C121 180.0(4) . . . . ?
F96 C116 C112 C118 178.2(4) . . . . ?
C103 C116 C112 C118 2.4(5) . . . . ?
C103 C121 C117 C118 -0.1(5) . . . . ?
C112 C116 C103 C121 -4.2(5) . . . . ?
C112 C118 C117 C121 -1.6(5) . . . . ?
C116 C103 C121 C117 2.9(5) . . . . ?
C116 C112 C118 C117 0.4(5) . . . . ?
F100 C105 C111 F110 2.2(4) . . . . ?
F100 C105 C111 C124 -178.0(4) . . . . ?
F100 C105 C119 C115 177.5(4) . . . . ?
C105 C111 C124 C109 1.4(6) . . . . ?
C105 C119 C115 C109 -0.7(5) . . . . ?
C109 C124 C111 F110 -178.7(4) . . . . ?
F110 C111 C105 C119 179.8(3) . . . . ?
C111 C105 C119 C115 -0.0(5) . . . . ?
C111 C124 C109 C115 -2.1(6) . . . . ?
C119 C105 C111 C124 -0.4(5) . . . . ?
C119 C115 C109 C124 1.8(5) . . . . ?
